data_9014201
loop_
_publ_author_name
'Labbe, P.'
'Frey, M.'
'Raveau, B.'
'Monier, J.'

_publ_section_title
;
 Structure cristalline de la phase ferroelectrique du niobate de plomb PbNb2O6.
 Deplacements des atomes metalliques et interpretation de la surstructure
;
_journal_issue 7
_journal_name_full 'Acta Crystallographica, Section B'
_journal_page_first 2201
_journal_page_last 2212
_journal_paper_doi 10.1107/S0567740877008012
_journal_volume 33
_journal_year 1977
_chemical_formula_sum 'Nb5 O15 Pb2.5'
_space_group_IT_number 36
_symmetry_space_group_name_Hall 'B -2 -2b'
_symmetry_space_group_name_H-M 'B b 21 m'
_cell_angle_alpha 90
_cell_angle_beta 90
_cell_angle_gamma 90
_cell_length_a 35.292
_cell_length_b 17.943
_cell_length_c 7.746
_cell_formula_units_Z 16
_cell_volume 4905.111
_database_code_amcsd 0009596
_exptl_crystal_density_diffrn 6.622
_cod_duplicate_entry 1001009
_cod_original_formula_sum 'Nb5 Pb2.5 O15'
_cod_database_code 9014201
_amcsd_formula_title PbNb2O6

loop_
_space_group_symop_operation_xyz
x,y,z
1/2+x,y,1/2+z
-x,1/2+y,z
1/2-x,1/2+y,1/2+z
x,y,-z
1/2+x,y,1/2-z
-x,1/2+y,-z
1/2-x,1/2+y,1/2-z

loop_
_atom_site_label
_atom_site_fract_x
_atom_site_fract_y
_atom_site_fract_z
_atom_site_occupancy
Nb1 0.12490 0.49970 0.25000 1.00000
Nb2 0.12520 -0.00050 0.25000 1.00000
Nb3 0.03530 0.61000 0.25000 1.00000
Nb4 0.21490 0.61060 0.25000 1.00000
Nb5 0.03380 0.39400 0.25000 1.00000
Nb6 0.21600 0.39490 0.25000 1.00000
Nb7 0.07160 0.17920 0.25000 1.00000
Nb8 0.17780 0.18650 0.25000 1.00000
Nb9 0.06980 0.82190 0.25000 1.00000
Nb10 0.18040 0.82120 0.25000 1.00000
Pb1 0.03850 0.02350 0.00000 1.00000
Pb2 0.03950 0.02970 0.50000 1.00000
Pb3 0.20950 0.03350 0.00000 1.00000
Pb4 0.21280 0.01820 0.50000 1.00000
Pb5 0.12740 0.69990 0.00000 1.00000
Pb6 0.13030 0.69020 0.50000 1.00000
Pb7 0.13010 0.34490 0.50000 1.00000
Pb8 0.11730 0.34380 0.00000 1.00000
Pb9 0.00170 0.24820 0.00000 0.50000
Pb10 0.24770 0.24860 0.00000 0.50000
Pb11 0.00100 0.24970 0.50000 0.50000
Pb12 0.24810 0.24890 0.50000 0.50000
O1 0.11280 0.48370 0.00000 1.00000
O2 0.36720 -0.00950 0.00000 1.00000
O3 0.14210 -0.00710 0.00000 1.00000
O4 0.38700 0.49450 0.00000 1.00000
O5 0.46070 0.10010 0.50000 1.00000
O6 0.47510 0.10390 0.00000 1.00000
O7 0.27620 0.09640 0.50000 1.00000
O8 0.29120 0.11210 0.00000 1.00000
O9 0.04100 0.38370 0.00000 1.00000
O10 0.02880 0.40620 0.50000 1.00000
O11 0.22640 0.38510 0.00000 1.00000
O12 0.20380 0.37340 0.50000 1.00000
O13 0.07360 0.20640 0.00000 1.00000
O14 0.06600 0.15150 0.50000 1.00000
O15 0.17490 0.16770 0.00000 1.00000
O16 0.18540 0.17770 0.50000 1.00000
O17 0.42760 0.29780 0.50000 1.00000
O18 0.42690 0.31220 0.00000 1.00000
O19 0.33040 0.31350 0.50000 1.00000
O20 0.31930 0.28630 0.00000 1.00000
O21 0.41130 0.07080 0.21740 1.00000
O22 0.33890 0.07530 0.27070 1.00000
O23 0.44630 0.21280 0.20890 1.00000
O24 0.30420 0.21290 0.27400 1.00000
O25 0.01390 0.49630 0.21930 1.00000
O26 0.23470 0.49110 0.26900 1.00000
O27 0.01720 0.12990 0.23360 1.00000
O28 0.23180 0.14030 0.20550 1.00000
O29 0.08560 0.07020 0.23120 1.00000
O30 0.16190 0.07260 0.28480 1.00000
O31 0.12680 0.21270 0.28050 1.00000
O32 0.37700 0.27420 0.24260 1.00000
O33 0.41100 0.41870 0.28390 1.00000
O34 0.34010 0.42550 0.20500 1.00000
O35 0.48360 0.34920 0.27390 1.00000
O36 0.27030 0.34300 0.27450 1.00000
O37 0.05090 0.26950 0.29790 1.00000
O38 0.20000 0.28160 0.25040 1.00000
O39 0.08510 0.40480 0.28080 1.00000
O40 0.16120 0.41130 0.22070 1.00000

loop_
_cod_related_entry_id
_cod_related_entry_database
_cod_related_entry_code
1 AMCSD 0009596
